data_2230324
loop_
_publ_author_name
'Chen, Jinhua'
'Zheng, Chun'
'Wang, Yuezhu'
'Yun, Tingting'
'Luo, Yifan'

_publ_section_title
;
 Poly[(\m-1<i>H</i>-benzimidazole-5,6-dicarboxylato)lead(II)]
;
_journal_coeditor_code GO2009
_journal_issue 6
_journal_name_full 'Acta Crystallographica Section E'
_journal_page_first m755
_journal_paper_doi 10.1107/S1600536811017065
_journal_volume 67
_journal_year 2011
_chemical_formula_iupac '[Pb (C9 H4 N2 O4)]'
_chemical_formula_moiety 'C9 H4 N2 O4 Pb'
_chemical_formula_sum 'C9 H4 N2 O4 Pb'
_chemical_formula_weight 411.34
_chemical_name_systematic
;
Poly[(\m-1<i>H</i>-benzimidazole-5,6-dicarboxylato)lead(II)]
;
_space_group_IT_number 14
_symmetry_cell_setting monoclinic
_symmetry_space_group_name_Hall '-P 2ybc'
_symmetry_space_group_name_H-M 'P 1 21/c 1'
_atom_sites_solution_hydrogens geom
_atom_sites_solution_primary direct
_atom_sites_solution_secondary difmap
_audit_creation_method SHELXL-97
_cell_angle_alpha 90.00
_cell_angle_beta 99.587(2)
_cell_angle_gamma 90.00
_cell_formula_units_Z 4
_cell_length_a 13.127(2)
_cell_length_b 9.5571(14)
_cell_length_c 6.7557(10)
_cell_measurement_reflns_used 2747
_cell_measurement_temperature 273(2)
_cell_measurement_theta_max 28.36
_cell_measurement_theta_min 2.65
_cell_volume 835.7(2)
_computing_cell_refinement 'SAINT (Bruker, 2005)'
_computing_data_collection 'APEX2 (Bruker, 2005)'
_computing_data_reduction 'SAINT (Bruker, 2005)'
_computing_molecular_graphics 'ORTEP-3 for Windows (Farrugia, 1997)'
_computing_publication_material 'SHELXL97 (Sheldrick, 2008) and PLATON (Spek, 2009)'
_computing_structure_refinement 'SHELXL97 (Sheldrick, 2008)'
_computing_structure_solution 'SHELXS97 (Sheldrick, 2008)'
_diffrn_ambient_temperature 273(2)
_diffrn_measured_fraction_theta_full 0.995
_diffrn_measured_fraction_theta_max 0.995
_diffrn_measurement_device_type 'Bruker APEXII CCD'
_diffrn_measurement_method '\f and \w scans'
_diffrn_radiation_monochromator graphite
_diffrn_radiation_source 'fine-focus sealed tube'
_diffrn_radiation_type MoK\a
_diffrn_radiation_wavelength 0.71073
_diffrn_reflns_av_R_equivalents 0.0417
_diffrn_reflns_av_sigmaI/netI 0.0539
_diffrn_reflns_limit_h_max 15
_diffrn_reflns_limit_h_min -15
_diffrn_reflns_limit_k_max 8
_diffrn_reflns_limit_k_min -11
_diffrn_reflns_limit_l_max 8
_diffrn_reflns_limit_l_min -7
_diffrn_reflns_number 3954
_diffrn_reflns_theta_full 25.00
_diffrn_reflns_theta_max 25.00
_diffrn_reflns_theta_min 2.65
_exptl_absorpt_coefficient_mu 20.187
_exptl_absorpt_correction_T_max 0.004
_exptl_absorpt_correction_T_min 0.003
_exptl_absorpt_correction_type multi-scan
_exptl_absorpt_process_details '(SADABS; Bruker, 2005)'
_exptl_crystal_colour yellow
_exptl_crystal_density_diffrn 3.269
_exptl_crystal_density_method 'not measured'
_exptl_crystal_description block
_exptl_crystal_F_000 744.0
_exptl_crystal_size_max 0.30
_exptl_crystal_size_mid 0.30
_exptl_crystal_size_min 0.27
_refine_diff_density_max 3.237
_refine_diff_density_min -2.826
_refine_ls_extinction_method none
_refine_ls_goodness_of_fit_ref 1.076
_refine_ls_hydrogen_treatment constr
_refine_ls_matrix_type full
_refine_ls_number_parameters 133
_refine_ls_number_reflns 1458
_refine_ls_number_restraints 12
_refine_ls_restrained_S_all 1.073
_refine_ls_R_factor_all 0.0451
_refine_ls_R_factor_gt 0.0415
_refine_ls_shift/su_max 0.001
_refine_ls_shift/su_mean 0.000
_refine_ls_structure_factor_coef Fsqd
_refine_ls_weighting_details 'calc w=1/[\s^2^(Fo^2^)+(0.0814P)^2^+0.0000P] where P=(Fo^2^+2Fc^2^)/3'
_refine_ls_weighting_scheme calc
_refine_ls_wR_factor_gt 0.1159
_refine_ls_wR_factor_ref 0.1195
_reflns_number_gt 1273
_reflns_number_total 1458
_reflns_threshold_expression >2sigma(I)
_cod_data_source_file go2009.cif
_cod_data_source_block I
_cod_original_sg_symbol_H-M ' P 21/c '
_cod_original_formula_sum 'C9 H4 N2 O4 Pb '
_cod_database_code 2230324
_cod_database_fobs_code 2230324

loop_
_symmetry_equiv_pos_as_xyz
'x, y, z'
'-x, y+1/2, -z+1/2'
'-x, -y, -z'
'x, -y-1/2, z-1/2'

loop_
_atom_site_type_symbol
_atom_site_label
_atom_site_fract_x
_atom_site_fract_y
_atom_site_fract_z
_atom_site_U_iso_or_equiv
_atom_site_adp_type
_atom_site_calc_flag
_atom_site_refinement_flags
_atom_site_occupancy
_atom_site_symmetry_multiplicity
_atom_site_disorder_assembly
_atom_site_disorder_group
C C4 0.7560(4) 0.3072(4) 0.2539(9) 0.019(2) Uani d G 1 1 . .
C C5 0.6729(3) 0.2152(5) 0.2241(10) 0.0164(19) Uani d GU 1 1 . .
H H5 0.6058 0.2496 0.1959 0.020 Uiso calc R 1 1 . .
C C6 0.6901(4) 0.0717(4) 0.2362(9) 0.0152(18) Uani d G 1 1 . .
C C9 0.7904(4) 0.0203(4) 0.2783(9) 0.0169(19) Uani d G 1 1 . .
C C1 0.8736(3) 0.1123(6) 0.3081(9) 0.025(3) Uani d GU 1 1 . .
H H1 0.9407 0.0779 0.3363 0.030 Uiso calc R 1 1 . .
C C2 0.8564(4) 0.2558(5) 0.2959(9) 0.021(2) Uani d G 1 1 . .
Pb Pb1 0.62381(3) 0.62780(3) 0.17812(5) 0.0172(2) Uani d . 1 1 . .
N N1 0.7597(7) 0.4523(8) 0.2560(13) 0.0252(19) Uani d . 1 1 . .
C C3 0.8566(8) 0.4844(11) 0.2927(15) 0.025(2) Uani d . 1 1 . .
H H3 0.8810 0.5759 0.3003 0.029 Uiso calc R 1 1 . .
N N2 0.9199(8) 0.3693(7) 0.3195(14) 0.021(2) Uani d . 1 1 . .
H H2 0.9863 0.3690 0.3459 0.025 Uiso calc R 1 1 . .
C C8 0.8123(9) -0.1314(8) 0.3226(17) 0.020(2) Uani d . 1 1 . .
O O4 0.8944(6) -0.1832(8) 0.2949(13) 0.036(2) Uani d . 1 1 . .
C C7 0.6000(7) -0.0282(8) 0.1935(12) 0.0146(19) Uani d . 1 1 . .
O O2 0.5921(6) -0.1031(6) 0.0387(11) 0.0220(16) Uani d . 1 1 . .
O O1 0.5389(5) -0.0325(6) 0.3196(9) 0.0184(14) Uani d . 1 1 . .
O O3 0.7406(4) -0.2011(6) 0.3876(9) 0.0167(13) Uani d . 1 1 . .

loop_
_atom_site_aniso_label
_atom_site_aniso_U_11
_atom_site_aniso_U_22
_atom_site_aniso_U_33
_atom_site_aniso_U_12
_atom_site_aniso_U_13
_atom_site_aniso_U_23
C4 0.024(5) 0.013(4) 0.019(5) -0.001(4) 0.002(4) 0.001(3)
C5 0.006(4) 0.021(4) 0.022(4) 0.005(3) 0.002(3) 0.002(3)
C6 0.014(5) 0.012(4) 0.021(5) -0.003(3) 0.007(4) 0.000(3)
C9 0.018(5) 0.017(4) 0.017(5) -0.003(4) 0.007(4) -0.001(3)
C1 0.030(6) 0.017(5) 0.030(6) 0.005(3) 0.011(5) 0.001(3)
C2 0.033(6) 0.015(5) 0.016(5) -0.006(4) 0.008(4) -0.002(4)
Pb1 0.0188(3) 0.0151(3) 0.0172(3) -0.00085(11) 0.0019(2) -0.00061(10)
N1 0.026(5) 0.021(4) 0.029(5) 0.001(4) 0.008(4) -0.003(3)
C3 0.029(6) 0.016(5) 0.028(6) -0.004(4) 0.003(5) -0.001(4)
N2 0.016(5) 0.019(4) 0.031(5) -0.004(3) 0.010(4) -0.001(3)
C8 0.013(6) 0.019(5) 0.027(6) 0.001(3) 0.003(5) -0.006(3)
O4 0.021(4) 0.021(4) 0.066(6) 0.000(3) 0.011(4) 0.004(4)
C7 0.013(5) 0.014(4) 0.014(5) 0.004(3) -0.006(4) 0.005(3)
O2 0.030(4) 0.017(3) 0.021(4) 0.003(3) 0.010(3) -0.003(3)
O1 0.010(3) 0.032(3) 0.013(3) -0.001(2) 0.003(3) 0.002(2)
O3 0.010(3) 0.018(3) 0.021(3) 0.001(2) 0.000(3) 0.003(2)

loop_
_atom_type_symbol
_atom_type_description
_atom_type_scat_dispersion_real
_atom_type_scat_dispersion_imag
_atom_type_scat_source
C C 0.0033 0.0016 'International Tables Vol C Tables 4.2.6.8 and 6.1.1.4'
H H 0.0000 0.0000 'International Tables Vol C Tables 4.2.6.8 and 6.1.1.4'
N N 0.0061 0.0033 'International Tables Vol C Tables 4.2.6.8 and 6.1.1.4'
O O 0.0106 0.0060 'International Tables Vol C Tables 4.2.6.8 and 6.1.1.4'
Pb Pb -3.3944 10.1111 'International Tables Vol C Tables 4.2.6.8 and 6.1.1.4'

loop_
_geom_angle_atom_site_label_1
_geom_angle_atom_site_label_2
_geom_angle_atom_site_label_3
_geom_angle_site_symmetry_1
_geom_angle_site_symmetry_3
_geom_angle
_geom_angle_publ_flag
N1 C4 C5 . . 131.3(5) ?
N1 C4 C2 . . 108.7(5) ?
C5 C4 C2 . . 120.0(4) ?
C4 C5 C6 . . 120.0(4) ?
C6 C5 H5 . . 120.0 ?
C4 C5 H5 . . 120.0 ?
C9 C6 C5 . . 120.0(4) ?
C9 C6 C7 . . 120.0(4) ?
C5 C6 C7 . . 119.9(4) ?
C1 C9 C6 . . 120.1(4) ?
C1 C9 C8 . . 117.6(5) ?
C6 C9 C8 . . 121.8(5) ?
C2 C1 H1 . . 120.0 ?
C9 C1 H1 . . 120.0 ?
C9 C1 C2 . . 120.0(4) ?
N2 C2 C1 . . 133.6(5) ?
N2 C2 C4 . . 106.4(5) ?
C1 C2 C4 . . 120.0(4) ?
N1 Pb1 O3 . 1_565 88.3(2) ?
N1 Pb1 O2 . 4_566 87.7(2) ?
O3 Pb1 O2 1_565 4_566 72.7(2) ?
N1 Pb1 O1 . 2_655 99.4(2) ?
O3 Pb1 O1 1_565 2_655 142.76(18) ?
O2 Pb1 O1 4_566 2_655 71.3(2) ?
N1 Pb1 O1 . 4_565 98.2(2) ?
O3 Pb1 O1 1_565 4_565 149.59(19) ?
O2 Pb1 O1 4_566 4_565 136.9(2) ?
O1 Pb1 O1 2_655 4_565 65.6(2) ?
N1 Pb1 O2 . 1_565 141.3(2) ?
O3 Pb1 O2 1_565 1_565 68.1(2) ?
O2 Pb1 O2 4_566 1_565 112.01(18) ?
O1 Pb1 O2 2_655 1_565 118.1(2) ?
O1 Pb1 O2 4_565 1_565 89.52(19) ?
C3 N1 C4 . . 105.7(7) ?
C3 N1 Pb1 . . 122.6(6) ?
C4 N1 Pb1 . . 131.4(5) ?
N1 C3 N2 . . 113.0(9) ?
N1 C3 H3 . . 123.5 ?
N2 C3 H3 . . 123.5 ?
C2 N2 C3 . . 106.1(8) ?
C2 N2 H2 . . 126.9 ?
C3 N2 H2 . . 126.9 ?
O4 C8 O3 . . 123.6(8) ?
O4 C8 C9 . . 120.2(8) ?
O3 C8 C9 . . 116.2(8) ?
O2 C7 O1 . . 124.6(8) ?
O2 C7 C6 . . 118.2(8) ?
O1 C7 C6 . . 117.2(7) ?
C7 O2 Pb1 . 4_565 147.5(6) ?
C7 O2 Pb1 . 1_545 105.1(5) ?
Pb1 O2 Pb1 4_565 1_545 101.6(2) ?
C7 O1 Pb1 . 2_645 126.3(5) ?
C7 O1 Pb1 . 4_566 114.1(5) ?
Pb1 O1 Pb1 2_645 4_566 114.4(2) ?
C8 O3 Pb1 . 1_545 123.8(6) ?

loop_
_geom_bond_atom_site_label_1
_geom_bond_atom_site_label_2
_geom_bond_site_symmetry_2
_geom_bond_distance
_geom_bond_publ_flag
C4 N1 . 1.387(8) ?
C4 C5 . 1.389(7) ?
C4 C2 . 1.391(7) ?
C5 C6 . 1.390(7) ?
C5 H5 . 0.9300 ?
C6 C9 . 1.390(7) ?
C6 C7 . 1.510(10) ?
C9 C1 . 1.390(7) ?
C9 C8 . 1.498(9) ?
C1 C2 . 1.390(7) ?
C1 H1 . 0.9300 ?
C2 N2 . 1.362(9) ?
Pb1 N1 . 2.442(8) ?
Pb1 O3 1_565 2.511(6) ?
Pb1 O2 4_566 2.549(7) ?
Pb1 O1 2_655 2.630(6) ?
Pb1 O1 4_565 2.653(6) ?
Pb1 O2 1_565 2.746(6) ?
N1 C3 . 1.292(13) ?
C3 N2 . 1.371(13) ?
C3 H3 . 0.9300 ?
N2 H2 . 0.8600 ?
C8 O4 . 1.228(13) ?
C8 O3 . 1.289(11) ?
C7 O2 . 1.258(11) ?
C7 O1 . 1.265(11) ?
O2 Pb1 4_565 2.549(7) ?
O2 Pb1 1_545 2.746(6) ?
O1 Pb1 2_645 2.630(6) ?
O1 Pb1 4_566 2.653(6) ?
O3 Pb1 1_545 2.511(6) ?

loop_
_geom_hbond_atom_site_label_D
_geom_hbond_atom_site_label_H
_geom_hbond_atom_site_label_A
_geom_hbond_site_symmetry_A
_geom_hbond_distance_DH
_geom_hbond_distance_HA
_geom_hbond_distance_DA
_geom_hbond_angle_DHA
N2 H2 O4 2_755 0.86 2.02 2.723(12) 138

loop_
_geom_torsion_atom_site_label_1
_geom_torsion_atom_site_label_2
_geom_torsion_atom_site_label_3
_geom_torsion_atom_site_label_4
_geom_torsion_site_symmetry_1
_geom_torsion_site_symmetry_2
_geom_torsion_site_symmetry_3
_geom_torsion_site_symmetry_4
_geom_torsion
_geom_torsion_publ_flag
N1 C4 C5 C6 . . . . -177.8(6) ?
C2 C4 C5 C6 . . . . 0.0 ?
C4 C5 C6 C9 . . . . 0.0 ?
C4 C5 C6 C7 . . . . -176.9(6) ?
C5 C6 C9 C1 . . . . 0.0 ?
C7 C6 C9 C1 . . . . 176.9(6) ?
C5 C6 C9 C8 . . . . 170.9(7) ?
C7 C6 C9 C8 . . . . -12.2(8) ?
C6 C9 C1 C2 . . . . 0.0 ?
C8 C9 C1 C2 . . . . -171.2(7) ?
C9 C1 C2 N2 . . . . 179.1(9) ?
C9 C1 C2 C4 . . . . 0.0 ?
N1 C4 C2 N2 . . . . -1.1(7) ?
C5 C4 C2 N2 . . . . -179.3(6) ?
N1 C4 C2 C1 . . . . 178.2(5) ?
C5 C4 C2 C1 . . . . 0.0 ?
C5 C4 N1 C3 . . . . 179.3(6) ?
C2 C4 N1 C3 . . . . 1.3(8) ?
C5 C4 N1 Pb1 . . . . -6.5(9) ?
C2 C4 N1 Pb1 . . . . 175.5(5) ?
O3 Pb1 N1 C3 1_565 . . . -29.0(8) ?
O2 Pb1 N1 C3 4_566 . . . -101.8(8) ?
O1 Pb1 N1 C3 2_655 . . . -172.4(7) ?
O1 Pb1 N1 C3 4_565 . . . 121.2(8) ?
O2 Pb1 N1 C3 1_565 . . . 21.6(10) ?
O3 Pb1 N1 C4 1_565 . . . 157.6(7) ?
O2 Pb1 N1 C4 4_566 . . . 84.8(7) ?
O1 Pb1 N1 C4 2_655 . . . 14.3(7) ?
O1 Pb1 N1 C4 4_565 . . . -52.2(7) ?
O2 Pb1 N1 C4 1_565 . . . -151.8(5) ?
C4 N1 C3 N2 . . . . -1.0(11) ?
Pb1 N1 C3 N2 . . . . -175.9(7) ?
C1 C2 N2 C3 . . . . -178.7(6) ?
C4 C2 N2 C3 . . . . 0.4(9) ?
N1 C3 N2 C2 . . . . 0.4(12) ?
C1 C9 C8 O4 . . . . -32.8(12) ?
C6 C9 C8 O4 . . . . 156.1(8) ?
C1 C9 C8 O3 . . . . 147.9(7) ?
C6 C9 C8 O3 . . . . -23.2(11) ?
C5 C6 C7 O2 . . . . 112.1(7) ?
C9 C6 C7 O2 . . . . -64.9(8) ?
C5 C6 C7 O1 . . . . -69.5(8) ?
C9 C6 C7 O1 . . . . 113.6(7) ?
O1 C7 O2 Pb1 . . . 4_565 150.4(8) ?
C6 C7 O2 Pb1 . . . 4_565 -31.3(15) ?
O1 C7 O2 Pb1 . . . 1_545 -65.2(9) ?
C6 C7 O2 Pb1 . . . 1_545 113.1(6) ?
O2 C7 O1 Pb1 . . . 2_645 -94.0(9) ?
C6 C7 O1 Pb1 . . . 2_645 87.7(7) ?
O2 C7 O1 Pb1 . . . 4_566 113.2(8) ?
C6 C7 O1 Pb1 . . . 4_566 -65.2(7) ?
O4 C8 O3 Pb1 . . . 1_545 -74.3(13) ?
C9 C8 O3 Pb1 . . . 1_545 105.0(7) ?
